data_7230821
loop_
_publ_author_name
'Chen, Zhengkai'
'Liu, Nai-Wei'
'Bolte, Michael'
'Ren, Hongjun'
'Manolikakes, Georg'

_publ_section_title
;
 Visible-light mediated 3-component synthesis of sulfonylated coumarins
 from sulfur dioxide
;
_journal_issue 13
_journal_name_full 'Green Chemistry'
_journal_page_first 3059
_journal_paper_doi 10.1039/C8GC00838H
_journal_volume 20
_journal_year 2018
_chemical_formula_moiety 'C21 H13 Cl O4 S'
_chemical_formula_sum 'C21 H13 Cl O4 S'
_chemical_formula_weight 396.82
_space_group_crystal_system monoclinic
_space_group_IT_number 7
_space_group_name_Hall 'P -2yc'
_space_group_name_H-M_alt 'P 1 c 1'
_symmetry_space_group_name_Hall 'P -2yc'
_symmetry_space_group_name_H-M 'P 1 c 1'
_atom_sites_solution_hydrogens geom
_audit_creation_method SHELXL-2014/7
_audit_update_record
;
2017-10-04 deposited with the CCDC.
2018-06-04 downloaded from the CCDC.
;
_cell_angle_alpha 90
_cell_angle_beta 92.804(8)
_cell_angle_gamma 90
_cell_formula_units_Z 4
_cell_length_a 12.8859(12)
_cell_length_b 5.6317(3)
_cell_length_c 25.025(2)
_cell_measurement_reflns_used 19801
_cell_measurement_temperature 173(2)
_cell_measurement_theta_max 25.87
_cell_measurement_theta_min 2.21
_cell_volume 1813.9(2)
_computing_cell_refinement 'X-Area (Stoe & Cie, 2001)'
_computing_data_collection 'X-Area (Stoe & Cie, 2001)'
_computing_data_reduction 'X-Area (Stoe & Cie, 2001)'
_computing_molecular_graphics 'XP in SHELXTL-Plus (Sheldrick, 2008)'
_computing_structure_refinement 'SHELXL-2014/7 (Sheldrick, 2014)'
_diffrn_ambient_temperature 173(2)
_diffrn_measured_fraction_theta_full 0.999
_diffrn_measured_fraction_theta_max 0.990
_diffrn_measurement_device_type 'STOE IPDS II two-circle-diffractometer'
_diffrn_measurement_method \w
_diffrn_radiation_type MoK\a
_diffrn_radiation_wavelength 0.71073
_diffrn_reflns_av_R_equivalents 0.0763
_diffrn_reflns_av_unetI/netI 0.0771
_diffrn_reflns_Laue_measured_fraction_full 0.999
_diffrn_reflns_Laue_measured_fraction_max 0.990
_diffrn_reflns_limit_h_max 15
_diffrn_reflns_limit_h_min -15
_diffrn_reflns_limit_k_max 6
_diffrn_reflns_limit_k_min -6
_diffrn_reflns_limit_l_max 30
_diffrn_reflns_limit_l_min -30
_diffrn_reflns_number 17139
_diffrn_reflns_point_group_measured_fraction_full 0.999
_diffrn_reflns_point_group_measured_fraction_max 0.988
_diffrn_reflns_theta_full 25.000
_diffrn_reflns_theta_max 25.517
_diffrn_reflns_theta_min 2.215
_diffrn_source 'Genix 3D I\mS microfocus X-ray source'
_exptl_absorpt_coefficient_mu 0.351
_exptl_absorpt_correction_T_max 1.000
_exptl_absorpt_correction_T_min 0.525
_exptl_absorpt_correction_type multi-scan
_exptl_absorpt_process_details 'MULABS (Spek, 2003; Blessing, 1995)'
_exptl_crystal_colour colourless
_exptl_crystal_density_diffrn 1.453
_exptl_crystal_description plate
_exptl_crystal_F_000 816
_exptl_crystal_size_max 0.210
_exptl_crystal_size_mid 0.120
_exptl_crystal_size_min 0.030
_refine_diff_density_max 0.495
_refine_diff_density_min -0.397
_refine_diff_density_rms 0.072
_refine_ls_abs_structure_details
; 
 Classical Flack method preferred over Parsons because s.u. lower. 
;
_refine_ls_abs_structure_Flack -0.05(14)
_refine_ls_extinction_method none
_refine_ls_goodness_of_fit_ref 0.954
_refine_ls_hydrogen_treatment constr
_refine_ls_matrix_type full
_refine_ls_number_parameters 487
_refine_ls_number_reflns 6690
_refine_ls_number_restraints 2
_refine_ls_restrained_S_all 0.953
_refine_ls_R_factor_all 0.0860
_refine_ls_R_factor_gt 0.0708
_refine_ls_shift/su_max 0.000
_refine_ls_shift/su_mean 0.000
_refine_ls_structure_factor_coef Fsqd
_refine_ls_weighting_details 'w=1/[\s^2^(Fo^2^)+(0.1460P)^2^] where P=(Fo^2^+2Fc^2^)/3'
_refine_ls_weighting_scheme calc
_refine_ls_wR_factor_gt 0.1858
_refine_ls_wR_factor_ref 0.1986
_reflns_Friedel_coverage 0.994
_reflns_Friedel_fraction_full 0.999
_reflns_Friedel_fraction_max 0.986
_reflns_number_gt 5144
_reflns_number_total 6690
_reflns_threshold_expression 'I > 2\s(I)'
_cod_data_source_file c8gc00838h2.cif
_cod_data_source_block ma109
_cod_depositor_comments 'Adding full bibliography for 7230820--7230821.cif.'
_cod_database_code 7230821
_shelx_shelxl_version_number 2014/7
_shelx_space_group_comment
; 
The symmetry employed for this shelxl refinement is uniquely defined 
by the following loop, which should always be used as a source of 
symmetry information in preference to the above space-group names. 
They are only intended as comments. 
;
_shelx_estimated_absorpt_t_min 0.930
_shelx_estimated_absorpt_t_max 0.990

loop_
_space_group_symop_operation_xyz
'x, y, z'
'x, -y, z+1/2'

loop_
_atom_site_label
_atom_site_type_symbol
_atom_site_fract_x
_atom_site_fract_y
_atom_site_fract_z
_atom_site_U_iso_or_equiv
_atom_site_adp_type
_atom_site_occupancy
_atom_site_site_symmetry_order
_atom_site_calc_flag
_atom_site_refinement_flags_posn
_atom_site_refinement_flags_adp
Cl1 Cl 0.31913(18) 0.0403(5) 0.56500(12) 0.0606(7) Uani 1 1 d . .
S1 S 0.73707(15) 1.1328(4) 0.49168(8) 0.0418(5) Uani 1 1 d . .
O1 O 0.4870(4) 0.7191(12) 0.4724(2) 0.0441(14) Uani 1 1 d . .
O2 O 0.5450(5) 1.0226(13) 0.4273(2) 0.0497(15) Uani 1 1 d . .
O3 O 0.8224(5) 1.1066(15) 0.5303(2) 0.0585(18) Uani 1 1 d . .
O4 O 0.6928(5) 1.3622(13) 0.4832(3) 0.0535(16) Uani 1 1 d . .
C1 C 0.5559(6) 0.9029(18) 0.4668(3) 0.044(2) Uani 1 1 d . .
C2 C 0.6385(6) 0.9277(16) 0.5097(3) 0.0376(17) Uani 1 1 d . .
C3 C 0.6386(6) 0.8062(16) 0.5559(3) 0.0386(18) Uani 1 1 d . .
C4 C 0.5550(6) 0.6335(16) 0.5625(3) 0.0381(18) Uani 1 1 d . .
C5 C 0.5407(6) 0.5044(18) 0.6092(4) 0.046(2) Uani 1 1 d . .
H5 H 0.5828 0.5396 0.6405 0.055 Uiso 1 1 calc R U
C6 C 0.4670(7) 0.3270(18) 0.6111(4) 0.049(2) Uani 1 1 d . .
H6 H 0.4584 0.2402 0.6431 0.059 Uiso 1 1 calc R U
C7 C 0.4053(6) 0.2776(17) 0.5649(4) 0.047(2) Uani 1 1 d . .
C8 C 0.4117(6) 0.4067(18) 0.5190(4) 0.046(2) Uani 1 1 d . .
H8 H 0.3678 0.3736 0.4883 0.055 Uiso 1 1 calc R U
C9 C 0.4847(6) 0.5880(16) 0.5188(3) 0.0414(19) Uani 1 1 d . .
C11 C 0.7780(6) 1.0208(17) 0.4297(3) 0.0413(19) Uani 1 1 d . .
C12 C 0.8336(7) 0.8119(19) 0.4300(4) 0.053(2) Uani 1 1 d . .
H12 H 0.8478 0.7250 0.4620 0.063 Uiso 1 1 calc R U
C13 C 0.8682(8) 0.734(2) 0.3810(5) 0.058(3) Uani 1 1 d . .
H13 H 0.9058 0.5889 0.3798 0.069 Uiso 1 1 calc R U
C14 C 0.8499(7) 0.859(2) 0.3349(4) 0.059(3) Uani 1 1 d . .
H14 H 0.8753 0.8029 0.3022 0.071 Uiso 1 1 calc R U
C15 C 0.7938(7) 1.069(2) 0.3361(4) 0.055(2) Uani 1 1 d . .
H15 H 0.7809 1.1573 0.3041 0.066 Uiso 1 1 calc R U
C16 C 0.7567(7) 1.151(2) 0.3836(3) 0.048(2) Uani 1 1 d . .
H16 H 0.7174 1.2934 0.3846 0.058 Uiso 1 1 calc R U
C31 C 0.7183(6) 0.8207(17) 0.6018(3) 0.0400(19) Uani 1 1 d . .
C32 C 0.7185(7) 1.0089(18) 0.6371(4) 0.049(2) Uani 1 1 d . .
H32 H 0.6704 1.1352 0.6314 0.058 Uiso 1 1 calc R U
C33 C 0.7888(8) 1.014(2) 0.6812(4) 0.054(2) Uani 1 1 d . .
H33 H 0.7880 1.1436 0.7056 0.065 Uiso 1 1 calc R U
C34 C 0.8580(7) 0.837(2) 0.6893(3) 0.049(2) Uani 1 1 d . .
H34 H 0.9057 0.8421 0.7195 0.059 Uiso 1 1 calc R U
C35 C 0.8603(7) 0.6489(19) 0.6545(4) 0.051(2) Uani 1 1 d . .
H35 H 0.9097 0.5252 0.6602 0.062 Uiso 1 1 calc R U
C36 C 0.7896(7) 0.6413(18) 0.6108(4) 0.048(2) Uani 1 1 d . .
H36 H 0.7905 0.5106 0.5868 0.058 Uiso 1 1 calc R U
Cl1A Cl 0.1317(2) -0.2300(6) 0.45703(11) 0.0703(8) Uani 1 1 d . .
S1A S 0.22802(14) 0.8230(4) 0.22305(8) 0.0391(5) Uani 1 1 d . .
O1A O 0.0659(4) 0.4064(13) 0.3180(2) 0.0456(14) Uani 1 1 d . .
O2A O 0.0223(5) 0.6609(13) 0.2542(3) 0.0523(16) Uani 1 1 d . .
O3A O 0.1840(5) 1.0428(12) 0.2398(3) 0.0518(16) Uani 1 1 d . .
O4A O 0.3371(4) 0.8197(11) 0.2132(2) 0.0433(14) Uani 1 1 d . .
C1A C 0.0928(6) 0.5671(16) 0.2798(3) 0.0388(18) Uani 1 1 d . .
C2A C 0.2042(6) 0.6070(15) 0.2728(3) 0.0357(17) Uani 1 1 d . .
C3A C 0.2787(6) 0.4849(16) 0.3020(3) 0.0364(17) Uani 1 1 d . .
C4A C 0.2462(6) 0.3223(16) 0.3423(3) 0.0361(17) Uani 1 1 d . .
C5A C 0.3163(7) 0.1915(17) 0.3764(3) 0.0420(19) Uani 1 1 d . .
H5A H 0.3889 0.2186 0.3750 0.050 Uiso 1 1 calc R U
C6A C 0.2806(6) 0.0265(17) 0.4113(3) 0.0422(19) Uani 1 1 d . .
H6A H 0.3283 -0.0620 0.4335 0.051 Uiso 1 1 calc R U
C7A C 0.1738(7) -0.0116(19) 0.4142(4) 0.049(2) Uani 1 1 d . .
C8A C 0.1030(7) 0.1199(19) 0.3839(4) 0.048(2) Uani 1 1 d . .
H8A H 0.0305 0.0994 0.3874 0.057 Uiso 1 1 calc R U
C9A C 0.1399(6) 0.2825(17) 0.3483(3) 0.0426(19) Uani 1 1 d . .
C11A C 0.1598(6) 0.7243(15) 0.1642(3) 0.0375(17) Uani 1 1 d . .
C12A C 0.1881(7) 0.5137(17) 0.1400(3) 0.043(2) Uani 1 1 d . .
H12A H 0.2406 0.4145 0.1559 0.052 Uiso 1 1 calc R U
C13A C 0.1376(8) 0.4532(19) 0.0922(4) 0.052(2) Uani 1 1 d . .
H13A H 0.1550 0.3087 0.0752 0.062 Uiso 1 1 calc R U
C14A C 0.0618(8) 0.599(2) 0.0683(4) 0.054(2) Uani 1 1 d . .
H14A H 0.0283 0.5540 0.0351 0.064 Uiso 1 1 calc R U
C15A C 0.0353(7) 0.8079(19) 0.0927(4) 0.053(2) Uani 1 1 d . .
H15A H -0.0161 0.9085 0.0762 0.063 Uiso 1 1 calc R U
C16A C 0.0837(6) 0.8722(17) 0.1416(3) 0.0423(19) Uani 1 1 d . .
H16A H 0.0650 1.0144 0.1591 0.051 Uiso 1 1 calc R U
C31A C 0.3935(5) 0.5043(15) 0.2941(3) 0.0352(17) Uani 1 1 d . .
C32A C 0.4538(7) 0.674(2) 0.3201(4) 0.051(2) Uani 1 1 d . .
H32A H 0.4226 0.7841 0.3431 0.061 Uiso 1 1 calc R U
C33A C 0.5603(7) 0.685(2) 0.3131(5) 0.059(3) Uani 1 1 d . .
H33A H 0.6012 0.8047 0.3308 0.071 Uiso 1 1 calc R U
C34A C 0.6058(7) 0.524(2) 0.2806(4) 0.056(3) Uani 1 1 d . .
H34A H 0.6783 0.5321 0.2756 0.068 Uiso 1 1 calc R U
C35A C 0.5471(7) 0.3488(19) 0.2550(4) 0.051(2) Uani 1 1 d . .
H35A H 0.5793 0.2366 0.2328 0.062 Uiso 1 1 calc R U
C36A C 0.4413(7) 0.3375(17) 0.2619(4) 0.046(2) Uani 1 1 d . .
H36A H 0.4010 0.2160 0.2447 0.055 Uiso 1 1 calc R U

loop_
_atom_site_aniso_label
_atom_site_aniso_U_11
_atom_site_aniso_U_22
_atom_site_aniso_U_33
_atom_site_aniso_U_23
_atom_site_aniso_U_13
_atom_site_aniso_U_12
Cl1 0.0496(12) 0.0540(15) 0.0804(16) -0.0101(13) 0.0242(11) -0.0141(11)
S1 0.0391(10) 0.0507(13) 0.0360(9) -0.0048(9) 0.0065(7) -0.0074(9)
O1 0.034(3) 0.056(4) 0.043(3) -0.002(3) 0.002(2) -0.003(3)
O2 0.041(3) 0.066(4) 0.041(3) 0.009(3) -0.001(2) -0.003(3)
O3 0.046(3) 0.090(5) 0.038(3) -0.001(3) -0.004(3) -0.023(4)
O4 0.061(4) 0.052(4) 0.049(3) -0.002(3) 0.016(3) -0.003(3)
C1 0.034(4) 0.059(6) 0.040(5) -0.005(4) 0.007(3) -0.001(4)
C2 0.028(4) 0.047(5) 0.039(4) -0.003(4) 0.001(3) -0.001(3)
C3 0.034(4) 0.047(5) 0.035(4) -0.005(4) 0.005(3) 0.004(3)
C4 0.030(4) 0.045(5) 0.040(4) -0.004(4) 0.009(3) 0.001(3)
C5 0.036(4) 0.058(6) 0.044(5) -0.004(4) 0.011(3) 0.004(4)
C6 0.041(5) 0.053(6) 0.055(5) 0.002(4) 0.019(4) 0.000(4)
C7 0.034(4) 0.046(5) 0.062(5) -0.011(4) 0.020(4) -0.004(4)
C8 0.035(4) 0.050(5) 0.054(5) -0.008(4) 0.009(4) 0.003(4)
C9 0.034(4) 0.046(5) 0.045(4) -0.010(4) 0.008(3) -0.001(4)
C11 0.035(4) 0.049(5) 0.040(4) 0.000(4) 0.009(3) -0.006(4)
C12 0.044(5) 0.056(6) 0.059(6) 0.001(5) 0.013(4) -0.003(4)
C13 0.046(5) 0.049(6) 0.080(7) -0.013(5) 0.021(5) 0.002(4)
C14 0.039(5) 0.086(8) 0.053(6) -0.021(6) 0.012(4) -0.010(5)
C15 0.046(5) 0.080(7) 0.041(5) -0.003(5) 0.007(4) -0.004(5)
C16 0.040(4) 0.065(6) 0.040(4) 0.002(4) 0.006(3) -0.003(4)
C31 0.035(4) 0.051(5) 0.034(4) 0.002(4) 0.000(3) -0.001(4)
C32 0.056(5) 0.045(5) 0.044(5) -0.008(4) -0.003(4) 0.012(4)
C33 0.066(6) 0.059(6) 0.036(4) -0.011(4) -0.010(4) 0.002(5)
C34 0.045(5) 0.070(7) 0.033(4) 0.000(4) 0.000(3) -0.005(4)
C35 0.041(5) 0.059(6) 0.054(5) 0.005(5) -0.002(4) 0.007(4)
C36 0.042(5) 0.049(6) 0.052(5) -0.006(4) 0.000(4) 0.004(4)
Cl1A 0.0644(15) 0.086(2) 0.0599(14) 0.0283(14) -0.0009(11) -0.0206(14)
S1A 0.0403(10) 0.0397(11) 0.0375(10) -0.0017(9) 0.0039(7) -0.0017(9)
O1A 0.034(3) 0.060(4) 0.044(3) 0.007(3) 0.009(2) -0.001(3)
O2A 0.037(3) 0.072(5) 0.049(3) 0.013(3) 0.009(3) 0.013(3)
O3A 0.064(4) 0.040(4) 0.051(4) -0.004(3) 0.001(3) 0.004(3)
O4A 0.035(3) 0.047(4) 0.048(3) 0.005(3) 0.005(2) -0.007(2)
C1A 0.033(4) 0.048(5) 0.036(4) -0.001(4) 0.009(3) 0.005(4)
C2A 0.034(4) 0.043(5) 0.031(4) -0.003(3) 0.005(3) 0.000(3)
C3A 0.035(4) 0.042(5) 0.033(4) -0.007(3) 0.006(3) 0.003(3)
C4A 0.032(4) 0.044(5) 0.032(4) -0.003(3) 0.004(3) 0.002(3)
C5A 0.035(4) 0.053(5) 0.038(4) -0.004(4) 0.001(3) 0.006(4)
C6A 0.038(4) 0.049(5) 0.039(4) 0.006(4) -0.002(3) -0.003(4)
C7A 0.049(5) 0.054(6) 0.044(5) 0.004(4) 0.005(4) -0.013(4)
C8A 0.038(4) 0.063(6) 0.043(5) 0.005(4) 0.003(3) -0.012(4)
C9A 0.036(4) 0.051(5) 0.041(4) 0.000(4) 0.006(3) -0.001(4)
C11A 0.037(4) 0.038(4) 0.038(4) -0.001(3) 0.007(3) -0.004(3)
C12A 0.044(4) 0.045(5) 0.042(5) -0.002(4) 0.008(4) 0.007(4)
C13A 0.063(6) 0.052(6) 0.041(5) -0.008(4) 0.006(4) -0.002(5)
C14A 0.055(5) 0.064(6) 0.041(5) -0.005(4) -0.002(4) -0.002(5)
C15A 0.043(5) 0.060(6) 0.053(5) 0.002(5) -0.005(4) 0.000(4)
C16A 0.034(4) 0.046(5) 0.048(5) -0.001(4) 0.007(3) 0.003(4)
C31A 0.024(3) 0.045(5) 0.036(4) 0.001(3) 0.002(3) -0.002(3)
C32A 0.037(4) 0.060(6) 0.056(5) -0.010(5) 0.008(4) -0.004(4)
C33A 0.033(4) 0.070(7) 0.075(7) -0.016(6) 0.003(4) -0.012(4)
C34A 0.035(4) 0.071(7) 0.062(6) 0.007(5) 0.008(4) -0.003(4)
C35A 0.039(5) 0.061(6) 0.055(5) 0.001(5) 0.016(4) 0.007(4)
C36A 0.038(4) 0.051(5) 0.050(5) -0.008(4) 0.010(4) -0.004(4)

loop_
_atom_type_symbol
_atom_type_description
_atom_type_scat_dispersion_real
_atom_type_scat_dispersion_imag
_atom_type_scat_source
C C 0.0033 0.0016 'International Tables Vol C Tables 4.2.6.8 and 6.1.1.4'
H H 0.0000 0.0000 'International Tables Vol C Tables 4.2.6.8 and 6.1.1.4'
Cl Cl 0.1484 0.1585 'International Tables Vol C Tables 4.2.6.8 and 6.1.1.4'
O O 0.0106 0.0060 'International Tables Vol C Tables 4.2.6.8 and 6.1.1.4'
S S 0.1246 0.1234 'International Tables Vol C Tables 4.2.6.8 and 6.1.1.4'

loop_
_geom_angle_atom_site_label_1
_geom_angle_atom_site_label_2
_geom_angle_atom_site_label_3
_geom_angle
O4 S1 O3 118.8(5)
O4 S1 C11 109.0(4)
O3 S1 C11 107.5(4)
O4 S1 C2 109.8(4)
O3 S1 C2 107.1(4)
C11 S1 C2 103.6(4)
C1 O1 C9 122.0(7)
O2 C1 O1 117.2(8)
O2 C1 C2 126.6(8)
O1 C1 C2 116.2(8)
C3 C2 C1 123.2(8)
C3 C2 S1 125.0(6)
C1 C2 S1 111.8(6)
C2 C3 C4 117.6(7)
C2 C3 C31 127.0(8)
C4 C3 C31 115.4(7)
C5 C4 C9 116.7(8)
C5 C4 C3 124.5(8)
C9 C4 C3 118.8(8)
C6 C5 C4 121.6(9)
C6 C5 H5 119.2
C4 C5 H5 119.2
C5 C6 C7 118.7(9)
C5 C6 H6 120.7
C7 C6 H6 120.7
C8 C7 C6 122.3(8)
C8 C7 Cl1 118.4(8)
C6 C7 Cl1 119.3(8)
C7 C8 C9 117.6(9)
C7 C8 H8 121.2
C9 C8 H8 121.2
O1 C9 C8 116.1(8)
O1 C9 C4 121.1(8)
C8 C9 C4 122.8(9)
C12 C11 C16 122.6(9)
C12 C11 S1 118.4(7)
C16 C11 S1 119.0(7)
C11 C12 C13 117.0(10)
C11 C12 H12 121.5
C13 C12 H12 121.5
C14 C13 C12 122.1(10)
C14 C13 H13 119.0
C12 C13 H13 119.0
C13 C14 C15 119.4(9)
C13 C14 H14 120.3
C15 C14 H14 120.3
C16 C15 C14 120.4(10)
C16 C15 H15 119.8
C14 C15 H15 119.8
C11 C16 C15 118.6(10)
C11 C16 H16 120.7
C15 C16 H16 120.7
C36 C31 C32 118.6(8)
C36 C31 C3 120.6(8)
C32 C31 C3 120.7(8)
C31 C32 C33 120.3(8)
C31 C32 H32 119.9
C33 C32 H32 119.9
C34 C33 C32 120.2(9)
C34 C33 H33 119.9
C32 C33 H33 119.9
C33 C34 C35 120.6(8)
C33 C34 H34 119.7
C35 C34 H34 119.7
C34 C35 C36 119.4(9)
C34 C35 H35 120.3
C36 C35 H35 120.3
C31 C36 C35 120.8(9)
C31 C36 H36 119.6
C35 C36 H36 119.6
O3A S1A O4A 117.7(4)
O3A S1A C11A 109.1(4)
O4A S1A C11A 107.6(4)
O3A S1A C2A 107.6(4)
O4A S1A C2A 108.3(4)
C11A S1A C2A 105.8(4)
C1A O1A C9A 121.7(6)
O2A C1A O1A 116.7(7)
O2A C1A C2A 125.6(8)
O1A C1A C2A 117.7(7)
C3A C2A C1A 121.6(8)
C3A C2A S1A 125.4(6)
C1A C2A S1A 113.0(6)
C2A C3A C4A 118.4(7)
C2A C3A C31A 124.3(7)
C4A C3A C31A 117.3(7)
C9A C4A C5A 116.7(8)
C9A C4A C3A 119.6(7)
C5A C4A C3A 123.6(7)
C6A C5A C4A 120.8(8)
C6A C5A H5A 119.6
C4A C5A H5A 119.6
C5A C6A C7A 120.0(8)
C5A C6A H6A 120.0
C7A C6A H6A 120.0
C8A C7A C6A 121.1(8)
C8A C7A Cl1A 120.3(7)
C6A C7A Cl1A 118.6(7)
C7A C8A C9A 118.3(8)
C7A C8A H8A 120.8
C9A C8A H8A 120.8
C8A C9A O1A 116.2(7)
C8A C9A C4A 123.0(8)
O1A C9A C4A 120.9(7)
C16A C11A C12A 122.1(8)
C16A C11A S1A 117.6(7)
C12A C11A S1A 120.1(6)
C13A C12A C11A 117.9(8)
C13A C12A H12A 121.1
C11A C12A H12A 121.1
C12A C13A C14A 121.4(9)
C12A C13A H13A 119.3
C14A C13A H13A 119.3
C15A C14A C13A 119.9(9)
C15A C14A H14A 120.1
C13A C14A H14A 120.1
C14A C15A C16A 120.1(9)
C14A C15A H15A 120.0
C16A C15A H15A 120.0
C11A C16A C15A 118.6(9)
C11A C16A H16A 120.7
C15A C16A H16A 120.7
C32A C31A C36A 118.9(7)
C32A C31A C3A 121.7(7)
C36A C31A C3A 119.2(7)
C31A C32A C33A 120.7(9)
C31A C32A H32A 119.6
C33A C32A H32A 119.6
C34A C33A C32A 119.7(9)
C34A C33A H33A 120.1
C32A C33A H33A 120.1
C33A C34A C35A 120.6(9)
C33A C34A H34A 119.7
C35A C34A H34A 119.7
C34A C35A C36A 119.8(9)
C34A C35A H35A 120.1
C36A C35A H35A 120.1
C35A C36A C31A 120.3(9)
C35A C36A H36A 119.9
C31A C36A H36A 119.9

loop_
_geom_bond_atom_site_label_1
_geom_bond_atom_site_label_2
_geom_bond_distance
Cl1 C7 1.738(9)
S1 O4 1.424(8)
S1 O3 1.436(7)
S1 C11 1.778(9)
S1 C2 1.791(9)
O1 C1 1.375(11)
O1 C9 1.378(11)
O2 C1 1.198(11)
C1 C2 1.481(11)
C2 C3 1.344(12)
C3 C4 1.466(12)
C3 C31 1.506(11)
C4 C5 1.398(13)
C4 C9 1.409(12)
C5 C6 1.381(13)
C5 H5 0.9500
C6 C7 1.399(15)
C6 H6 0.9500
C7 C8 1.366(14)
C8 C9 1.388(13)
C8 H8 0.9500
C11 C12 1.378(14)
C11 C16 1.382(13)
C12 C13 1.396(15)
C12 H12 0.9500
C13 C14 1.363(17)
C13 H13 0.9500
C14 C15 1.388(16)
C14 H14 0.9500
C15 C16 1.382(14)
C15 H15 0.9500
C16 H16 0.9500
C31 C36 1.377(13)
C31 C32 1.380(13)
C32 C33 1.393(12)
C32 H32 0.9500
C33 C34 1.348(15)
C33 H33 0.9500
C34 C35 1.374(15)
C34 H34 0.9500
C35 C36 1.388(13)
C35 H35 0.9500
C36 H36 0.9500
Cl1A C7A 1.736(10)
S1A O3A 1.433(7)
S1A O4A 1.439(6)
S1A C11A 1.768(8)
S1A C2A 1.777(9)
O1A C1A 1.373(11)
O1A C9A 1.378(11)
O2A C1A 1.207(10)
C1A C2A 1.472(11)
C2A C3A 1.363(12)
C3A C4A 1.441(12)
C3A C31A 1.506(10)
C4A C9A 1.404(11)
C4A C5A 1.417(12)
C5A C6A 1.371(13)
C5A H5A 0.9500
C6A C7A 1.398(12)
C6A H6A 0.9500
C7A C8A 1.374(14)
C8A C9A 1.378(13)
C8A H8A 0.9500
C11A C16A 1.385(12)
C11A C12A 1.388(12)
C12A C13A 1.376(13)
C12A H12A 0.9500
C13A C14A 1.387(15)
C13A H13A 0.9500
C14A C15A 1.379(15)
C14A H14A 0.9500
C15A C16A 1.394(13)
C15A H15A 0.9500
C16A H16A 0.9500
C31A C32A 1.374(13)
C31A C36A 1.401(12)
C32A C33A 1.393(13)
C32A H32A 0.9500
C33A C34A 1.372(16)
C33A H33A 0.9500
C34A C35A 1.379(15)
C34A H34A 0.9500
C35A C36A 1.384(12)
C35A H35A 0.9500
C36A H36A 0.9500

loop_
_geom_torsion_atom_site_label_1
_geom_torsion_atom_site_label_2
_geom_torsion_atom_site_label_3
_geom_torsion_atom_site_label_4
_geom_torsion
C9 O1 C1 O2 -172.3(8)
C9 O1 C1 C2 9.5(11)
O2 C1 C2 C3 171.6(9)
O1 C1 C2 C3 -10.4(12)
O2 C1 C2 S1 -9.4(12)
O1 C1 C2 S1 168.6(6)
O4 S1 C2 C3 -119.6(8)
O3 S1 C2 C3 10.7(9)
C11 S1 C2 C3 124.2(8)
O4 S1 C2 C1 61.5(7)
O3 S1 C2 C1 -168.2(6)
C11 S1 C2 C1 -54.8(7)
C1 C2 C3 C4 2.8(12)
S1 C2 C3 C4 -176.0(6)
C1 C2 C3 C31 -179.5(8)
S1 C2 C3 C31 1.6(13)
C2 C3 C4 C5 -175.8(8)
C31 C3 C4 C5 6.3(12)
C2 C3 C4 C9 5.6(12)
C31 C3 C4 C9 -172.3(7)
C9 C4 C5 C6 5.3(12)
C3 C4 C5 C6 -173.3(8)
C4 C5 C6 C7 -0.3(13)
C5 C6 C7 C8 -3.5(13)
C5 C6 C7 Cl1 175.1(7)
C6 C7 C8 C9 1.8(13)
Cl1 C7 C8 C9 -176.8(6)
C1 O1 C9 C8 -179.6(7)
C1 O1 C9 C4 -1.4(12)
C7 C8 C9 O1 -178.1(7)
C7 C8 C9 C4 3.7(13)
C5 C4 C9 O1 174.8(7)
C3 C4 C9 O1 -6.6(12)
C5 C4 C9 C8 -7.2(12)
C3 C4 C9 C8 171.5(8)
O4 S1 C11 C12 172.8(7)
O3 S1 C11 C12 42.8(8)
C2 S1 C11 C12 -70.3(8)
O4 S1 C11 C16 -4.5(8)
O3 S1 C11 C16 -134.5(7)
C2 S1 C11 C16 112.4(7)
C16 C11 C12 C13 -0.2(14)
S1 C11 C12 C13 -177.4(7)
C11 C12 C13 C14 1.1(15)
C12 C13 C14 C15 -1.0(16)
C13 C14 C15 C16 -0.1(15)
C12 C11 C16 C15 -0.8(14)
S1 C11 C16 C15 176.4(7)
C14 C15 C16 C11 0.9(14)
C2 C3 C31 C36 -105.3(11)
C4 C3 C31 C36 72.4(10)
C2 C3 C31 C32 77.7(12)
C4 C3 C31 C32 -104.7(10)
C36 C31 C32 C33 -0.7(14)
C3 C31 C32 C33 176.4(9)
C31 C32 C33 C34 0.7(15)
C32 C33 C34 C35 0.0(15)
C33 C34 C35 C36 -0.7(15)
C32 C31 C36 C35 0.0(14)
C3 C31 C36 C35 -177.1(9)
C34 C35 C36 C31 0.6(15)
C9A O1A C1A O2A 177.7(8)
C9A O1A C1A C2A -1.2(12)
O2A C1A C2A C3A -177.0(9)
O1A C1A C2A C3A 1.8(12)
O2A C1A C2A S1A 2.4(12)
O1A C1A C2A S1A -178.9(6)
O3A S1A C2A C3A -119.5(8)
O4A S1A C2A C3A 8.8(8)
C11A S1A C2A C3A 124.0(7)
O3A S1A C2A C1A 61.1(7)
O4A S1A C2A C1A -170.6(6)
C11A S1A C2A C1A -55.4(7)
C1A C2A C3A C4A -3.1(12)
S1A C2A C3A C4A 177.6(6)
C1A C2A C3A C31A 175.5(7)
S1A C2A C3A C31A -3.8(12)
C2A C3A C4A C9A 4.0(12)
C31A C3A C4A C9A -174.8(7)
C2A C3A C4A C5A -177.8(8)
C31A C3A C4A C5A 3.5(12)
C9A C4A C5A C6A 3.2(13)
C3A C4A C5A C6A -175.1(8)
C4A C5A C6A C7A -1.1(14)
C5A C6A C7A C8A -2.3(15)
C5A C6A C7A Cl1A 177.6(7)
C6A C7A C8A C9A 3.4(15)
Cl1A C7A C8A C9A -176.5(7)
C7A C8A C9A O1A 178.7(9)
C7A C8A C9A C4A -1.1(15)
C1A O1A C9A C8A -177.7(8)
C1A O1A C9A C4A 2.1(13)
C5A C4A C9A C8A -2.1(13)
C3A C4A C9A C8A 176.3(9)
C5A C4A C9A O1A 178.1(8)
C3A C4A C9A O1A -3.5(13)
O3A S1A C11A C16A 4.6(8)
O4A S1A C11A C16A -124.3(7)
C2A S1A C11A C16A 120.1(7)
O3A S1A C11A C12A 180.0(7)
O4A S1A C11A C12A 51.1(8)
C2A S1A C11A C12A -64.5(7)
C16A C11A C12A C13A -0.2(13)
S1A C11A C12A C13A -175.4(7)
C11A C12A C13A C14A 0.9(14)
C12A C13A C14A C15A -0.5(15)
C13A C14A C15A C16A -0.7(15)
C12A C11A C16A C15A -0.9(13)
S1A C11A C16A C15A 174.4(7)
C14A C15A C16A C11A 1.3(14)
C2A C3A C31A C32A 87.9(11)
C4A C3A C31A C32A -93.5(11)
C2A C3A C31A C36A -95.7(11)
C4A C3A C31A C36A 82.9(10)
C36A C31A C32A C33A 2.3(15)
C3A C31A C32A C33A 178.7(9)
C31A C32A C33A C34A -1.1(17)
C32A C33A C34A C35A -0.4(17)
C33A C34A C35A C36A 0.5(16)
C34A C35A C36A C31A 0.8(15)
C32A C31A C36A C35A -2.1(14)
C3A C31A C36A C35A -178.6(8)
